data_4100674
loop_
_publ_author_name
' Toshiya Hozumi '
' Kazuhito Hashimoto '
' Ohkoshi Shin-ichi '

_publ_section_title
;
Electrochemical synthesis, crystal structure, and photomagnetic properties
 of a three-dimensional cyano-bridged copper-molybdenum complex
;
_journal_name_full 'Journal of the American Chemical Society'
_journal_paper_doi 10.1021/ja044107o
_journal_year 2005
_chemical_formula_moiety 'Cs2, Cu7, 4(C8 Mo N8), 6(H2 O)'
_chemical_formula_sum 'C32 H12 Cs2 Cu7 Mo4 N32 O6'
_chemical_formula_weight 2035.04
_space_group_IT_number 139
_space_group_name_Hall '-I 4 2'
_space_group_name_H-M_alt 'I 4/m m m'
_symmetry_cell_setting tetragonal
_symmetry_Int_Tables_number 139
_symmetry_space_group_name_Hall '-I 4 2'
_symmetry_space_group_name_H-M 'I 4/m m m'
_cell_angle_alpha 90
_cell_angle_beta 90
_cell_angle_gamma 90
_cell_formula_units_Z 1
_cell_length_a 7.2444(9)
_cell_length_b 7.2444(9)
_cell_length_c 28.417(5)
_cell_measurement_temperature 123.2
_cell_volume 1491.4(4)
_exptl_crystal_density_diffrn 2.266
_cod_database_code 4100674

loop_
_symmetry_equiv_pos_site_id
_symmetry_equiv_pos_as_xyz
1 x,y,z
2 -x,-y,z
3 -x,y,z
4 x,-y,z
5 -y,x,z
6 y,-x,z
7 y,x,z
8 -y,-x,z
9 -x,-y,-z
10 x,y,-z
11 x,-y,-z
12 -x,y,-z
13 y,-x,-z
14 -y,x,-z
15 -y,-x,-z
16 y,x,-z
17 1/2+x,1/2+y,1/2+z
18 1/2-x,1/2-y,1/2+z
19 1/2-x,1/2+y,1/2+z
20 1/2+x,1/2-y,1/2+z
21 1/2-y,1/2+x,1/2+z
22 1/2+y,1/2-x,1/2+z
23 1/2+y,1/2+x,1/2+z
24 1/2-y,1/2-x,1/2+z
25 1/2-x,1/2-y,1/2-z
26 1/2+x,1/2+y,1/2-z
27 1/2+x,1/2-y,1/2-z
28 1/2-x,1/2+y,1/2-z
29 1/2+y,1/2-x,1/2-z
30 1/2-y,1/2+x,1/2-z
31 1/2-y,1/2-x,1/2-z
32 1/2+y,1/2+x,1/2-z

loop_
_atom_site_label
_atom_site_type_symbol
_atom_site_fract_x
_atom_site_fract_y
_atom_site_fract_z
_atom_site_U_iso_or_equiv
_atom_site_adp_type
_atom_site_occupancy
_atom_site_symmetry_multiplicity
_atom_site_calc_flag
_atom_site_refinement_flags
_atom_site_disorder_assembly
_atom_site_disorder_group
Cs1 Cs 0.0000 0.5000 0.2500 0.0260(1) Uani 0.50 8 d SP . .
Mo1 Mo 0.0000 0.0000 0.13195(2) 0.01488(8) Uani 1.00 8 d S . .
Cu1 Cu 0.0000 0.0000 0.32723(3) 0.0158(1) Uani 1.00 8 d S . .
Cu2 Cu 0.0547(5) 0.5000 0.0000 0.056(1) Uani 0.375 4 d SP . .
O1 O 0.0000 0.0000 0.4272(5) 0.188(4) Uani 1.00 8 d S . .
O2 O 0.372(4) 0.3717 0.0000 0.110(6) Uani 0.25 4 d SP . .
N1 N -0.1918(4) 0.1918 0.3349(1) 0.0269(4) Uani 1.00 2 d S . .
N2 N 0.054(2) 0.318(1) 0.0492(2) 0.071(4) Uani 0.375 1 d P . .
N3 N 0.0000 0.0000 0.2486(3) 0.0274(9) Uani 1.00 8 d S . .
C1 C -0.2010(4) 0.2010 0.1536(1) 0.0201(4) Uani 1.00 2 d S . .
C2 C 0.041(2) 0.206(1) 0.0779(2) 0.044(3) Uani 0.375 1 d P . .
C3 C 0.0000 0.0000 0.2083(3) 0.024(1) Uani 1.00 8 d S . .

loop_
_atom_site_aniso_label
_atom_site_aniso_U_11
_atom_site_aniso_U_22
_atom_site_aniso_U_33
_atom_site_aniso_U_12
_atom_site_aniso_U_13
_atom_site_aniso_U_23
Cs1 0.0278(4) 0.0278 0.0223(4) 0.0000 0.0000 0.0000
Mo1 0.0182(2) 0.0182 0.0082(3) 0.0000 0.0000 0.0000
Cu1 0.0168(3) 0.0168 0.0137(4) 0.0000 0.0000 0.0000
Cu2 0.120(5) 0.039(1) 0.0084(6) 0.0000 0.0000 0.0000
O1 0.25(2) 0.2548 0.054(7) 0.0000 0.0000 0.0000
O2 0.15(2) 0.1468 0.04(1) -0.06(3) 0.0000 0.0000
N1 0.029(1) 0.0294 0.022(1) 0.005(2) 0.0047 -0.005(1)
N2 0.13(2) 0.069(6) 0.013(2) -0.070(8) -0.010(4) 0.006(3)
N3 0.034(3) 0.0345 0.013(3) 0.0000 0.0000 0.0000
C1 0.024(1) 0.0238 0.012(1) -0.002(2) 0.0006 -0.0006(10)
C2 0.06(1) 0.058(6) 0.014(2) -0.042(6) -0.009(3) 0.007(3)
C3 0.026(3) 0.0260 0.019(3) 0.0000 0.0000 0.0000

loop_
_geom_bond_atom_site_label_1
_geom_bond_atom_site_label_2
_geom_bond_distance
_geom_bond_site_symmetry_1
_geom_bond_site_symmetry_2
_geom_bond_publ_flag
Cs(1) Cs(1) 5.1226(3) . 5_555 yes
Cs(1) Cs(1) 5.1226(3) . 5_565 yes
Cs(1) Cs(1) 5.1226(3) . 5_655 yes
Cs(1) Cs(1) 5.1226(3) . 5_665 yes
Cs(1) N(1) 3.568(2) . . yes
Cs(1) N(1) 3.568(2) . 3_555 yes
Cs(1) N(1) 3.568(2) . 26_555 yes
Cs(1) N(1) 3.568(2) . 27_555 yes
Cs(1) N(1) 3.568(2) . 25_455 yes
Cs(1) N(1) 3.568(2) . 28_455 yes
Cs(1) N(1) 3.568(2) . 2_565 yes
Cs(1) N(1) 3.568(2) . 4_565 yes
Cs(1) N(3) 3.6224(1) . . yes
Cs(1) N(3) 3.6224(5) . 25_555 yes
Cs(1) N(3) 3.6224(5) . 25_455 yes
Cs(1) N(3) 3.6224(1) . 1_565 yes
Mo(1) C(1) 2.148(4) . . yes
Mo(1) C(1) 2.148(4) . 2_555 yes
Mo(1) C(1) 2.148(4) . 3_555 yes
Mo(1) C(1) 2.148(4) . 4_555 yes
Mo(1) C(2) 2.162(8) . . yes
Mo(1) C(2) 2.162(8) . 2_555 yes
Mo(1) C(2) 2.162(8) . 3_555 yes
Mo(1) C(2) 2.162(8) . 4_555 yes
Mo(1) C(2) 2.162(8) . 5_555 yes
Mo(1) C(2) 2.162(8) . 6_555 yes
Mo(1) C(2) 2.162(8) . 7_555 yes
Mo(1) C(2) 2.162(8) . 8_555 yes
Mo(1) C(3) 2.171(9) . . yes
Cu(1) N(1) 1.977(4) . . yes
Cu(1) N(1) 1.977(4) . 2_555 yes
Cu(1) N(1) 1.977(4) . 3_555 yes
Cu(1) N(1) 1.977(4) . 4_555 yes
Cu(1) N(3) 2.233(7) . . yes
Cu(2) N(2) 1.923(8) . . yes
Cu(2) N(2) 1.923(8) . 10_555 yes
Cu(2) N(2) 1.923(8) . 4_565 yes
Cu(2) N(2) 1.923(8) . 11_565 yes
N(1) C(1) 1.147(5) . 25_455 yes
N(2) C(2) 1.15(1) . . yes
N(3) C(3) 1.15(1) . . yes
